data_8101812
loop_
_publ_author_name
'F. Jafarpour'
'H. Pirelahi'

_publ_contact_author
;
     'H. Pirelahi Professor'
      Department of Chemistry
      University of Tehran
      P.O. Box 13145-143
      Tehran 
      Iran
;
_publ_section_title
;
Crystal structures of cis- and trans-4-benzyl-4-methyl-2,6-diphenyl-
4H-thiopyran-1-oxide, C~25~H~22~OS
;
_journal_issue 3
_journal_name_full 'Zeitschrift f\"ur Kristallographie - New Crystal Structures'
_journal_page_first 420
_journal_page_last 424
_journal_volume 220
_journal_year 2005
_chemical_formula_structural 'C25 H22 O S'
_chemical_formula_sum 'C25 H22 O S'
_chemical_formula_weight 370.49
_chemical_name_systematic
;
 trans-4-benzyl-4-methyl-2,6-diphenyl-4H-thiopyran-1-oxide
;
_space_group_IT_number 14
_symmetry_cell_setting monoclinic
_symmetry_space_group_name_Hall '-P 2ybc'
_symmetry_space_group_name_H-M 'P 1 21/c 1'
_atom_sites_solution_hydrogens geom
_atom_sites_solution_primary direct
_atom_sites_solution_secondary difmap
_audit_creation_method 'SHELXL-97 [5]'
_cell_angle_alpha 90.00
_cell_angle_beta 118.942(5)
_cell_angle_gamma 90.00
_cell_formula_units_Z 8
_cell_length_a 19.7176(12)
_cell_length_b 11.8772(7)
_cell_length_c 19.6879(12)
_cell_measurement_reflns_used 999
_cell_measurement_temperature 120(2)
_cell_measurement_theta_max 28
_cell_measurement_theta_min 3
_cell_volume 4034.9(5)
_computing_cell_refinement 'SAINTPlus (Bruker, 1998a)'
_computing_data_collection 'SMART (Bruker, 1998b)'
_computing_data_reduction 'SAINTPlus (Bruker, 1998a)'
_computing_molecular_graphics 'SHELXTL ver. 5.1 (Sheldrick, 1998b)'
_computing_publication_material 'SHELXTL ver. 5.1 (Sheldrick, 1998b)'
_computing_structure_refinement 'SHELXTL ver. 5.1 (Sheldrick, 1998b)'
_computing_structure_solution 'SHELXTL ver. 5.1 (Sheldrick, 1998b) [5]'
_diffrn_ambient_temperature 120(2)
_diffrn_measured_fraction_theta_full 0.987
_diffrn_measured_fraction_theta_max 0.987
_diffrn_measurement_device_type 'Bruker SMART 1000 CCD'
_diffrn_measurement_method phi/omega
_diffrn_radiation_monochromator graphite
_diffrn_radiation_source 'fine-focus sealed tube'
_diffrn_radiation_type MoK\a
_diffrn_radiation_wavelength 0.71073
_diffrn_reflns_av_R_equivalents 0.0409
_diffrn_reflns_av_sigmaI/netI 0.0272
_diffrn_reflns_limit_h_max 26
_diffrn_reflns_limit_h_min -26
_diffrn_reflns_limit_k_max 15
_diffrn_reflns_limit_k_min -15
_diffrn_reflns_limit_l_max 26
_diffrn_reflns_limit_l_min -26
_diffrn_reflns_number 40734
_diffrn_reflns_theta_full 28.00
_diffrn_reflns_theta_max 28.00
_diffrn_reflns_theta_min 1.18
_exptl_absorpt_coefficient_mu 0.172
_exptl_absorpt_correction_T_max 0.973
_exptl_absorpt_correction_T_min 0.956
_exptl_absorpt_correction_type multi-scan
_exptl_absorpt_process_details 'SADABS (Sheldrick, 1998a)'
_exptl_crystal_colour colorless
_exptl_crystal_density_diffrn 1.220
_exptl_crystal_density_method 'not measured'
_exptl_crystal_description prism
_exptl_crystal_F_000 1568
_exptl_crystal_size_max 0.25
_exptl_crystal_size_mid 0.23
_exptl_crystal_size_min 0.19
_refine_diff_density_max 0.388
_refine_diff_density_min -0.230
_refine_diff_density_rms 0.052
_refine_ls_extinction_method none
_refine_ls_goodness_of_fit_ref 1.013
_refine_ls_hydrogen_treatment constr
_refine_ls_matrix_type full
_refine_ls_number_parameters 489
_refine_ls_number_reflns 9618
_refine_ls_number_restraints 0
_refine_ls_restrained_S_all 1.013
_refine_ls_R_factor_all 0.0706
_refine_ls_R_factor_gt 0.0549
_refine_ls_shift/su_max 0.000
_refine_ls_shift/su_mean 0.000
_refine_ls_structure_factor_coef Fsqd
_refine_ls_weighting_details 'calc w=1/[\s^2^(Fo^2^)+(0.0500P)^2^+2.5000P] where P=(Fo^2^+2Fc^2^)/3'
_refine_ls_weighting_scheme calc
_refine_ls_wR_factor_gt 0.1245
_refine_ls_wR_factor_ref 0.1331
_reflns_number_gt 7311
_reflns_number_total 9618
_reflns_threshold_expression >2sigma(I)
_cod_data_source_file 1267-1574.cff
_cod_data_source_block global
_cod_depositor_comments
;
The following automatic conversions were performed:
'_publ_contact_autor' tag replaced with '_publ_contact_author'.

Automatic conversion script
Id: cif_correct_tags 1440 2010-10-19 06:21:57Z saulius 
;
_cod_original_sg_symbol_H-M P12(1)/c1
_cod_database_code 8101812

loop_
_symmetry_equiv_pos_as_xyz
'x, y, z'
'-x, y+1/2, -z+1/2'
'-x, -y, -z'
'x, -y-1/2, z-1/2'

loop_
_atom_site_label
_atom_site_type_symbol
_atom_site_fract_x
_atom_site_fract_y
_atom_site_fract_z
_atom_site_U_iso_or_equiv
_atom_site_adp_type
_atom_site_occupancy
_atom_site_symmetry_multiplicity
_atom_site_Wyckoff_symbol
_atom_site_calc_flag
_atom_site_refinement_flags
_atom_site_disorder_assembly
_atom_site_disorder_group
S1 S 0.97754(2) 0.43915(3) 0.63212(2) 0.03483(11) Uani 1 4 e d . . .
O1 O 0.92977(8) 0.52476(11) 0.64636(11) 0.0612(5) Uani 1 4 e d . . .
C1 C 0.96556(9) 0.30713(13) 0.66814(9) 0.0269(3) Uani 1 4 e d . . .
C2 C 1.01935(9) 0.25806(14) 0.73254(9) 0.0307(3) Uani 1 4 e d . . .
H2A H 1.0051 0.1885 0.7459 0.037 Uiso 1 4 e calc R . .
C3 C 1.09964(10) 0.29893(14) 0.78660(9) 0.0329(4) Uani 1 4 e d . . .
C4 C 1.11892(10) 0.40855(14) 0.76253(10) 0.0332(4) Uani 1 4 e d . . .
H4A H 1.1692 0.4372 0.7962 0.040 Uiso 1 4 e calc R . .
C5 C 1.07549(9) 0.47151(13) 0.70062(9) 0.0295(3) Uani 1 4 e d . . .
C6 C 1.10876(12) 0.31110(16) 0.86853(10) 0.0427(4) Uani 1 4 e d . . .
H6A H 1.0747 0.3713 0.8684 0.064 Uiso 1 4 e calc R . .
H6B H 1.1627 0.3297 0.9055 0.064 Uiso 1 4 e calc R . .
H6C H 1.0946 0.2401 0.8838 0.064 Uiso 1 4 e calc R . .
C7 C 0.88958(9) 0.25384(13) 0.61506(9) 0.0277(3) Uani 1 4 e d . . .
C8 C 0.88766(10) 0.14368(15) 0.58969(10) 0.0354(4) Uani 1 4 e d . . .
H8A H 0.9346 0.1030 0.6066 0.042 Uiso 1 4 e calc R . .
C9 C 0.81727(11) 0.09331(16) 0.53967(11) 0.0400(4) Uani 1 4 e d . . .
H9A H 0.8163 0.0181 0.5228 0.048 Uiso 1 4 e calc R . .
C10 C 0.74875(10) 0.15173(16) 0.51441(10) 0.0374(4) Uani 1 4 e d . . .
H10A H 0.7007 0.1167 0.4806 0.045 Uiso 1 4 e calc R . .
C11 C 0.75025(10) 0.26090(16) 0.53833(10) 0.0384(4) Uani 1 4 e d . . .
H11A H 0.7032 0.3016 0.5201 0.046 Uiso 1 4 e calc R . .
C12 C 0.82004(10) 0.31213(15) 0.58890(10) 0.0349(4) Uani 1 4 e d . . .
H12A H 0.8204 0.3872 0.6057 0.042 Uiso 1 4 e calc R . .
C13 C 1.10353(10) 0.57666(14) 0.68188(10) 0.0318(3) Uani 1 4 e d . . .
C14 C 1.08379(13) 0.60400(17) 0.60561(11) 0.0480(5) Uani 1 4 e d . . .
H14A H 1.0483 0.5579 0.5642 0.058 Uiso 1 4 e calc R . .
C15 C 1.11545(15) 0.69783(19) 0.58959(13) 0.0581(6) Uani 1 4 e d . . .
H15A H 1.1017 0.7152 0.5374 0.070 Uiso 1 4 e calc R . .
C16 C 1.16690(13) 0.76623(17) 0.64915(13) 0.0503(5) Uani 1 4 e d . . .
H16A H 1.1895 0.8294 0.6381 0.060 Uiso 1 4 e calc R . .
C17 C 1.18518(11) 0.74209(16) 0.72464(12) 0.0425(4) Uani 1 4 e d . . .
H17A H 1.2196 0.7898 0.7656 0.051 Uiso 1 4 e calc R . .
C18 C 1.15356(10) 0.64841(14) 0.74103(10) 0.0339(4) Uani 1 4 e d . . .
H18A H 1.1662 0.6330 0.7932 0.041 Uiso 1 4 e calc R . .
C19 C 1.15893(10) 0.20756(16) 0.79038(11) 0.0397(4) Uani 1 4 e d . . .
H19A H 1.2119 0.2393 0.8184 0.048 Uiso 1 4 e calc R . .
H19B H 1.1567 0.1421 0.8204 0.048 Uiso 1 4 e calc R . .
C20 C 1.14374(10) 0.16770(16) 0.71152(11) 0.0412(4) Uani 1 4 e d . . .
C21 C 1.16295(12) 0.2334(2) 0.66467(13) 0.0519(5) Uani 1 4 e d . . .
H21A H 1.1903 0.3020 0.6843 0.062 Uiso 1 4 e calc R . .
C22 C 1.14248(16) 0.1998(3) 0.58950(16) 0.0706(7) Uani 1 4 e d . . .
H22A H 1.1556 0.2458 0.5581 0.085 Uiso 1 4 e calc R . .
C23 C 1.10351(15) 0.1005(3) 0.56041(16) 0.0718(8) Uani 1 4 e d . . .
H23A H 1.0889 0.0783 0.5088 0.086 Uiso 1 4 e calc R . .
C24 C 1.08590(13) 0.0337(2) 0.60630(15) 0.0640(7) Uani 1 4 e d . . .
H24A H 1.0597 -0.0356 0.5865 0.077 Uiso 1 4 e calc R . .
C25 C 1.10586(11) 0.06620(18) 0.68161(13) 0.0495(5) Uani 1 4 e d . . .
H25A H 1.0935 0.0186 0.7128 0.059 Uiso 1 4 e calc R . .
S1' S 0.51305(3) 0.33425(4) 0.37495(3) 0.04115(13) Uani 1 4 e d . . .
O1' O 0.56723(8) 0.23945(13) 0.38787(10) 0.0613(4) Uani 1 4 e d . . .
C1' C 0.53422(10) 0.44320(15) 0.32626(10) 0.0353(4) Uani 1 4 e d . . .
C2' C 0.48587(10) 0.48071(16) 0.25531(10) 0.0379(4) Uani 1 4 e d . . .
H2'A H 0.5053 0.5381 0.2358 0.045 Uiso 1 4 e calc R . .
C3' C 0.40443(10) 0.44303(16) 0.20264(10) 0.0368(4) Uani 1 4 e d . . .
C4' C 0.38118(10) 0.34219(16) 0.23235(10) 0.0366(4) Uani 1 4 e d . . .
H4'A H 0.3324 0.3101 0.1974 0.044 Uiso 1 4 e calc R . .
C5' C 0.41959(10) 0.29129(15) 0.30112(10) 0.0339(4) Uani 1 4 e d . . .
C6' C 0.39481(12) 0.41633(19) 0.12197(11) 0.0464(5) Uani 1 4 e d . . .
H6'A H 0.4259 0.3500 0.1254 0.070 Uiso 1 4 e calc R . .
H6'B H 0.4123 0.4808 0.1035 0.070 Uiso 1 4 e calc R . .
H6'C H 0.3401 0.4012 0.0856 0.070 Uiso 1 4 e calc R . .
C7' C 0.61230(10) 0.49310(16) 0.37925(10) 0.0382(4) Uani 1 4 e d . . .
C8' C 0.61677(13) 0.5847(2) 0.42504(14) 0.0579(6) Uani 1 4 e d . . .
H8'A H 0.5707 0.6158 0.4213 0.069 Uiso 1 4 e calc R . .
C9' C 0.68808(15) 0.6309(2) 0.47626(15) 0.0700(7) Uani 1 4 e d . . .
H9'A H 0.6909 0.6936 0.5075 0.084 Uiso 1 4 e calc R . .
C10' C 0.75446(13) 0.5858(2) 0.48153(13) 0.0603(6) Uani 1 4 e d . . .
H10B H 0.8033 0.6171 0.5169 0.072 Uiso 1 4 e calc R . .
C11' C 0.75106(13) 0.4963(2) 0.43641(14) 0.0609(6) Uani 1 4 e d . . .
H11B H 0.7974 0.4669 0.4398 0.073 Uiso 1 4 e calc R . .
C12' C 0.67931(11) 0.44765(19) 0.38503(13) 0.0491(5) Uani 1 4 e d . . .
H12B H 0.6769 0.3842 0.3546 0.059 Uiso 1 4 e calc R . .
C13' C 0.38966(10) 0.19333(16) 0.32569(10) 0.0365(4) Uani 1 4 e d . . .
C14' C 0.40051(13) 0.1852(2) 0.40044(12) 0.0532(5) Uani 1 4 e d . . .
H14B H 0.4275 0.2429 0.4371 0.064 Uiso 1 4 e calc R . .
C15' C 0.37212(14) 0.0929(2) 0.42198(14) 0.0624(6) Uani 1 4 e d . . .
H15B H 0.3792 0.0884 0.4732 0.075 Uiso 1 4 e calc R . .
C16' C 0.33354(12) 0.0074(2) 0.36949(14) 0.0531(5) Uani 1 4 e d . . .
H16B H 0.3151 -0.0565 0.3847 0.064 Uiso 1 4 e calc R . .
C17' C 0.32230(12) 0.01622(19) 0.29524(14) 0.0504(5) Uani 1 4 e d . . .
H17B H 0.2949 -0.0413 0.2586 0.060 Uiso 1 4 e calc R . .
C18' C 0.35032(11) 0.10781(17) 0.27316(12) 0.0423(4) Uani 1 4 e d . . .
H18B H 0.3426 0.1123 0.2217 0.051 Uiso 1 4 e calc R . .
C19' C 0.34859(11) 0.54266(17) 0.19317(10) 0.0420(4) Uani 1 4 e d . . .
H19C H 0.3537 0.6013 0.1602 0.050 Uiso 1 4 e calc R . .
H19D H 0.2946 0.5147 0.1658 0.050 Uiso 1 4 e calc R . .
C20' C 0.36340(10) 0.59521(16) 0.26844(10) 0.0377(4) Uani 1 4 e d . . .
C21' C 0.34124(12) 0.54369(18) 0.31827(12) 0.0478(5) Uani 1 4 e d . . .
H21B H 0.3129 0.4752 0.3034 0.057 Uiso 1 4 e calc R . .
C22' C 0.36047(15) 0.5922(2) 0.38963(13) 0.0573(6) Uani 1 4 e d . . .
H22B H 0.3467 0.5551 0.4239 0.069 Uiso 1 4 e calc R . .
C23' C 0.39928(13) 0.6934(2) 0.41125(12) 0.0554(6) Uani 1 4 e d . . .
H23B H 0.4113 0.7265 0.4597 0.067 Uiso 1 4 e calc R . .
C24' C 0.42055(12) 0.7463(2) 0.36225(13) 0.0521(5) Uani 1 4 e d . . .
H24B H 0.4470 0.8165 0.3766 0.063 Uiso 1 4 e calc R . .
C25' C 0.40331(12) 0.69705(18) 0.29173(12) 0.0459(4) Uani 1 4 e d . . .
H25B H 0.4190 0.7335 0.2587 0.055 Uiso 1 4 e calc R . .

loop_
_atom_site_aniso_label
_atom_site_aniso_U_11
_atom_site_aniso_U_22
_atom_site_aniso_U_33
_atom_site_aniso_U_23
_atom_site_aniso_U_13
_atom_site_aniso_U_12
S1 0.0350(2) 0.0252(2) 0.0311(2) 0.00391(15) 0.00554(17) -0.00316(16)
O1 0.0347(7) 0.0263(7) 0.1011(13) -0.0023(7) 0.0159(8) 0.0044(5)
C1 0.0284(8) 0.0231(7) 0.0288(7) 0.0002(6) 0.0137(6) 0.0013(6)
C2 0.0333(8) 0.0259(8) 0.0309(8) 0.0023(6) 0.0139(7) -0.0005(6)
C3 0.0328(8) 0.0272(8) 0.0291(8) 0.0031(6) 0.0074(7) 0.0016(6)
C4 0.0302(8) 0.0295(8) 0.0334(8) -0.0014(6) 0.0103(7) -0.0033(6)
C5 0.0318(8) 0.0262(8) 0.0290(7) -0.0037(6) 0.0134(7) -0.0031(6)
C6 0.0502(11) 0.0375(10) 0.0305(9) 0.0022(7) 0.0117(8) -0.0027(8)
C7 0.0285(8) 0.0277(8) 0.0263(7) 0.0031(6) 0.0129(6) -0.0006(6)
C8 0.0334(9) 0.0311(8) 0.0386(9) -0.0014(7) 0.0150(7) 0.0009(7)
C9 0.0422(10) 0.0332(9) 0.0407(9) -0.0056(7) 0.0169(8) -0.0054(7)
C10 0.0330(9) 0.0444(10) 0.0296(8) -0.0002(7) 0.0111(7) -0.0085(7)
C11 0.0295(8) 0.0441(10) 0.0370(9) 0.0032(8) 0.0126(7) 0.0028(7)
C12 0.0330(9) 0.0327(9) 0.0362(9) 0.0004(7) 0.0147(7) 0.0032(7)
C13 0.0344(8) 0.0272(8) 0.0353(8) -0.0009(6) 0.0181(7) -0.0010(6)
C14 0.0656(13) 0.0397(10) 0.0357(9) -0.0034(8) 0.0222(9) -0.0163(9)
C15 0.0863(17) 0.0481(12) 0.0443(11) 0.0027(9) 0.0351(12) -0.0191(11)
C16 0.0605(13) 0.0357(10) 0.0621(13) 0.0031(9) 0.0356(11) -0.0107(9)
C17 0.0434(10) 0.0331(9) 0.0511(11) -0.0074(8) 0.0230(9) -0.0088(8)
C18 0.0360(9) 0.0307(8) 0.0354(8) -0.0017(7) 0.0176(7) -0.0011(7)
C19 0.0311(9) 0.0327(9) 0.0399(9) 0.0018(7) 0.0050(7) 0.0029(7)
C20 0.0279(8) 0.0400(10) 0.0477(10) -0.0038(8) 0.0118(8) 0.0068(7)
C21 0.0421(11) 0.0554(13) 0.0632(13) -0.0086(10) 0.0294(10) -0.0023(9)
C22 0.0673(16) 0.090(2) 0.0717(16) -0.0059(15) 0.0474(14) 0.0029(15)
C23 0.0621(15) 0.095(2) 0.0645(15) -0.0259(15) 0.0357(13) 0.0045(14)
C24 0.0452(12) 0.0636(15) 0.0739(16) -0.0317(13) 0.0214(12) 0.0008(11)
C25 0.0388(10) 0.0413(11) 0.0601(13) -0.0078(9) 0.0173(9) 0.0042(8)
S1' 0.0339(2) 0.0459(3) 0.0310(2) 0.00587(18) 0.00573(18) -0.00655(19)
O1' 0.0308(7) 0.0503(9) 0.0780(11) 0.0251(8) 0.0068(7) 0.0023(6)
C1' 0.0323(8) 0.0353(9) 0.0351(8) 0.0005(7) 0.0137(7) 0.0018(7)
C2' 0.0360(9) 0.0391(9) 0.0358(9) 0.0030(7) 0.0153(7) 0.0032(7)
C3' 0.0345(9) 0.0419(10) 0.0271(8) 0.0025(7) 0.0095(7) 0.0052(7)
C4' 0.0286(8) 0.0423(10) 0.0315(8) -0.0041(7) 0.0087(7) 0.0017(7)
C5' 0.0297(8) 0.0364(9) 0.0317(8) -0.0034(7) 0.0118(7) 0.0004(7)
C6' 0.0471(11) 0.0545(12) 0.0317(9) 0.0013(8) 0.0145(8) 0.0081(9)
C7' 0.0337(9) 0.0372(9) 0.0361(9) 0.0068(7) 0.0109(7) -0.0025(7)
C8' 0.0488(12) 0.0543(13) 0.0579(13) -0.0097(10) 0.0158(10) -0.0061(10)
C9' 0.0618(15) 0.0599(15) 0.0638(15) -0.0126(12) 0.0110(12) -0.0147(12)
C10' 0.0459(12) 0.0546(13) 0.0510(12) 0.0130(10) 0.0002(10) -0.0161(10)
C11' 0.0371(11) 0.0661(15) 0.0670(15) 0.0217(12) 0.0153(10) 0.0018(10)
C12' 0.0389(10) 0.0503(12) 0.0531(12) 0.0071(9) 0.0184(9) 0.0015(9)
C13' 0.0276(8) 0.0411(10) 0.0381(9) 0.0033(7) 0.0137(7) 0.0029(7)
C14' 0.0522(12) 0.0618(14) 0.0414(11) -0.0025(10) 0.0194(9) -0.0130(10)
C15' 0.0622(14) 0.0805(17) 0.0464(12) 0.0099(12) 0.0278(11) -0.0097(13)
C16' 0.0445(11) 0.0540(13) 0.0638(14) 0.0130(11) 0.0285(10) -0.0018(10)
C17' 0.0437(11) 0.0468(11) 0.0642(13) -0.0015(10) 0.0288(10) -0.0039(9)
C18' 0.0379(10) 0.0435(10) 0.0459(10) -0.0018(8) 0.0206(8) -0.0015(8)
C19' 0.0400(10) 0.0473(11) 0.0305(9) 0.0038(8) 0.0107(8) 0.0083(8)
C20' 0.0337(9) 0.0425(10) 0.0329(8) 0.0059(7) 0.0130(7) 0.0113(7)
C21' 0.0537(12) 0.0432(11) 0.0550(12) 0.0061(9) 0.0331(10) 0.0093(9)
C22' 0.0794(16) 0.0550(13) 0.0529(12) 0.0150(10) 0.0441(12) 0.0223(12)
C23' 0.0562(13) 0.0661(15) 0.0398(11) -0.0028(10) 0.0199(10) 0.0132(11)
C24' 0.0417(11) 0.0564(13) 0.0540(12) -0.0111(10) 0.0198(10) 0.0000(9)
C25' 0.0458(11) 0.0482(11) 0.0468(11) 0.0030(9) 0.0247(9) 0.0042(9)

loop_
_atom_type_symbol
_atom_type_description
_atom_type_scat_dispersion_real
_atom_type_scat_dispersion_imag
_atom_type_scat_source
C C 0.0033 0.0016 'International Tables Vol C Tables 4.2.6.8 and 6.1.1.4'
H H 0.0000 0.0000 'International Tables Vol C Tables 4.2.6.8 and 6.1.1.4'
O O 0.0106 0.0060 'International Tables Vol C Tables 4.2.6.8 and 6.1.1.4'
S S 0.1246 0.1234 'International Tables Vol C Tables 4.2.6.8 and 6.1.1.4'

loop_
_geom_angle_atom_site_label_1
_geom_angle_atom_site_label_2
_geom_angle_atom_site_label_3
_geom_angle
_geom_angle_site_symmetry_1
_geom_angle_site_symmetry_3
_geom_angle_publ_flag
O1 S1 C5 105.11(8) . . ?
O1 S1 C1 107.78(8) . . ?
C5 S1 C1 101.09(7) . . ?
C2 C1 C7 123.31(14) . . ?
C2 C1 S1 124.49(13) . . ?
C7 C1 S1 112.10(11) . . ?
C1 C2 C3 128.03(15) . . ?
C1 C2 H2A 116.0 . . ?
C3 C2 H2A 116.0 . . ?
C4 C3 C2 113.59(14) . . ?
C4 C3 C6 109.34(14) . . ?
C2 C3 C6 108.79(15) . . ?
C4 C3 C19 108.60(15) . . ?
C2 C3 C19 108.44(14) . . ?
C6 C3 C19 107.95(14) . . ?
C5 C4 C3 129.06(15) . . ?
C5 C4 H4A 115.5 . . ?
C3 C4 H4A 115.5 . . ?
C4 C5 C13 123.32(15) . . ?
C4 C5 S1 123.63(13) . . ?
C13 C5 S1 113.04(12) . . ?
C3 C6 H6A 109.5 . . ?
C3 C6 H6B 109.5 . . ?
H6A C6 H6B 109.5 . . ?
C3 C6 H6C 109.5 . . ?
H6A C6 H6C 109.5 . . ?
H6B C6 H6C 109.5 . . ?
C12 C7 C8 118.86(15) . . ?
C12 C7 C1 121.57(15) . . ?
C8 C7 C1 119.56(14) . . ?
C9 C8 C7 120.15(16) . . ?
C9 C8 H8A 119.9 . . ?
C7 C8 H8A 119.9 . . ?
C10 C9 C8 120.46(17) . . ?
C10 C9 H9A 119.8 . . ?
C8 C9 H9A 119.8 . . ?
C11 C10 C9 119.72(17) . . ?
C11 C10 H10A 120.1 . . ?
C9 C10 H10A 120.1 . . ?
C10 C11 C12 120.55(17) . . ?
C10 C11 H11A 119.7 . . ?
C12 C11 H11A 119.7 . . ?
C11 C12 C7 120.24(16) . . ?
C11 C12 H12A 119.9 . . ?
C7 C12 H12A 119.9 . . ?
C18 C13 C14 118.23(16) . . ?
C18 C13 C5 120.35(15) . . ?
C14 C13 C5 121.36(15) . . ?
C15 C14 C13 120.68(18) . . ?
C15 C14 H14A 119.7 . . ?
C13 C14 H14A 119.7 . . ?
C16 C15 C14 120.37(19) . . ?
C16 C15 H15A 119.8 . . ?
C14 C15 H15A 119.8 . . ?
C17 C16 C15 119.56(18) . . ?
C17 C16 H16A 120.2 . . ?
C15 C16 H16A 120.2 . . ?
C16 C17 C18 120.32(18) . . ?
C16 C17 H17A 119.8 . . ?
C18 C17 H17A 119.8 . . ?
C17 C18 C13 120.78(17) . . ?
C17 C18 H18A 119.6 . . ?
C13 C18 H18A 119.6 . . ?
C20 C19 C3 113.31(14) . . ?
C20 C19 H19A 108.9 . . ?
C3 C19 H19A 108.9 . . ?
C20 C19 H19B 108.9 . . ?
C3 C19 H19B 108.9 . . ?
H19A C19 H19B 107.7 . . ?
C25 C20 C21 117.9(2) . . ?
C25 C20 C19 120.45(19) . . ?
C21 C20 C19 121.56(18) . . ?
C22 C21 C20 120.8(2) . . ?
C22 C21 H21A 119.6 . . ?
C20 C21 H21A 119.6 . . ?
C23 C22 C21 120.4(3) . . ?
C23 C22 H22A 119.8 . . ?
C21 C22 H22A 119.8 . . ?
C24 C23 C22 119.5(2) . . ?
C24 C23 H23A 120.2 . . ?
C22 C23 H23A 120.2 . . ?
C23 C24 C25 120.8(2) . . ?
C23 C24 H24A 119.6 . . ?
C25 C24 H24A 119.6 . . ?
C20 C25 C24 120.6(2) . . ?
C20 C25 H25A 119.7 . . ?
C24 C25 H25A 119.7 . . ?
O1' S1' C1' 107.88(9) . . ?
O1' S1' C5' 107.25(9) . . ?
C1' S1' C5' 100.87(8) . . ?
C2' C1' C7' 124.76(17) . . ?
C2' C1' S1' 125.07(14) . . ?
C7' C1' S1' 110.01(12) . . ?
C1' C2' C3' 127.63(17) . . ?
C1' C2' H2'A 116.2 . . ?
C3' C2' H2'A 116.2 . . ?
C2' C3' C4' 113.35(14) . . ?
C2' C3' C6' 109.36(15) . . ?
C4' C3' C6' 109.27(16) . . ?
C2' C3' C19' 108.27(15) . . ?
C4' C3' C19' 108.69(15) . . ?
C6' C3' C19' 107.74(14) . . ?
C5' C4' C3' 128.88(16) . . ?
C5' C4' H4'A 115.6 . . ?
C3' C4' H4'A 115.6 . . ?
C4' C5' C13' 124.39(16) . . ?
C4' C5' S1' 123.57(14) . . ?
C13' C5' S1' 112.03(12) . . ?
C3' C6' H6'A 109.5 . . ?
C3' C6' H6'B 109.5 . . ?
H6'A C6' H6'B 109.5 . . ?
C3' C6' H6'C 109.5 . . ?
H6'A C6' H6'C 109.5 . . ?
H6'B C6' H6'C 109.5 . . ?
C12' C7' C8' 119.71(19) . . ?
C12' C7' C1' 121.44(18) . . ?
C8' C7' C1' 118.81(18) . . ?
C9' C8' C7' 120.4(2) . . ?
C9' C8' H8'A 119.8 . . ?
C7' C8' H8'A 119.8 . . ?
C10' C9' C8' 119.7(2) . . ?
C10' C9' H9'A 120.2 . . ?
C8' C9' H9'A 120.2 . . ?
C11' C10' C9' 120.7(2) . . ?
C11' C10' H10B 119.7 . . ?
C9' C10' H10B 119.7 . . ?
C10' C11' C12' 120.3(2) . . ?
C10' C11' H11B 119.9 . . ?
C12' C11' H11B 119.9 . . ?
C7' C12' C11' 119.3(2) . . ?
C7' C12' H12B 120.4 . . ?
C11' C12' H12B 120.4 . . ?
C14' C13' C18' 118.95(18) . . ?
C14' C13' C5' 121.26(17) . . ?
C18' C13' C5' 119.80(17) . . ?
C13' C14' C15' 120.2(2) . . ?
C13' C14' H14B 119.9 . . ?
C15' C14' H14B 119.9 . . ?
C16' C15' C14' 120.6(2) . . ?
C16' C15' H15B 119.7 . . ?
C14' C15' H15B 119.7 . . ?
C17' C16' C15' 119.1(2) . . ?
C17' C16' H16B 120.4 . . ?
C15' C16' H16B 120.4 . . ?
C16' C17' C18' 120.8(2) . . ?
C16' C17' H17B 119.6 . . ?
C18' C17' H17B 119.6 . . ?
C17' C18' C13' 120.41(19) . . ?
C17' C18' H18B 119.8 . . ?
C13' C18' H18B 119.8 . . ?
C20' C19' C3' 114.04(14) . . ?
C20' C19' H19C 108.7 . . ?
C3' C19' H19C 108.7 . . ?
C20' C19' H19D 108.7 . . ?
C3' C19' H19D 108.7 . . ?
H19C C19' H19D 107.6 . . ?
C21' C20' C25' 117.96(18) . . ?
C21' C20' C19' 122.35(19) . . ?
C25' C20' C19' 119.64(17) . . ?
C22' C21' C20' 120.3(2) . . ?
C22' C21' H21B 119.9 . . ?
C20' C21' H21B 119.9 . . ?
C23' C22' C21' 120.9(2) . . ?
C23' C22' H22B 119.6 . . ?
C21' C22' H22B 119.6 . . ?
C22' C23' C24' 119.6(2) . . ?
C22' C23' H23B 120.2 . . ?
C24' C23' H23B 120.2 . . ?
C23' C24' C25' 119.9(2) . . ?
C23' C24' H24B 120.1 . . ?
C25' C24' H24B 120.1 . . ?
C24' C25' C20' 121.37(19) . . ?
C24' C25' H25B 119.3 . . ?
C20' C25' H25B 119.3 . . ?

loop_
_geom_bond_atom_site_label_1
_geom_bond_atom_site_label_2
_geom_bond_distance
_geom_bond_site_symmetry_2
_geom_bond_publ_flag
S1 O1 1.5018(15) . ?
S1 C5 1.7820(16) . ?
S1 C1 1.7831(16) . ?
C1 C2 1.331(2) . ?
C1 C7 1.491(2) . ?
C2 C3 1.498(2) . ?
C2 H2A 0.9500 . ?
C3 C4 1.496(2) . ?
C3 C6 1.541(2) . ?
C3 C19 1.570(2) . ?
C4 C5 1.330(2) . ?
C4 H4A 0.9500 . ?
C5 C13 1.483(2) . ?
C6 H6A 0.9800 . ?
C6 H6B 0.9800 . ?
C6 H6C 0.9800 . ?
C7 C12 1.393(2) . ?
C7 C8 1.395(2) . ?
C8 C9 1.390(2) . ?
C8 H8A 0.9500 . ?
C9 C10 1.380(3) . ?
C9 H9A 0.9500 . ?
C10 C11 1.375(3) . ?
C10 H10A 0.9500 . ?
C11 C12 1.389(2) . ?
C11 H11A 0.9500 . ?
C12 H12A 0.9500 . ?
C13 C18 1.394(2) . ?
C13 C14 1.395(2) . ?
C14 C15 1.386(3) . ?
C14 H14A 0.9500 . ?
C15 C16 1.383(3) . ?
C15 H15A 0.9500 . ?
C16 C17 1.379(3) . ?
C16 H16A 0.9500 . ?
C17 C18 1.388(2) . ?
C17 H17A 0.9500 . ?
C18 H18A 0.9500 . ?
C19 C20 1.508(3) . ?
C19 H19A 0.9900 . ?
C19 H19B 0.9900 . ?
C20 C25 1.390(3) . ?
C20 C21 1.393(3) . ?
C21 C22 1.391(3) . ?
C21 H21A 0.9500 . ?
C22 C23 1.373(4) . ?
C22 H22A 0.9500 . ?
C23 C24 1.367(4) . ?
C23 H23A 0.9500 . ?
C24 C25 1.392(3) . ?
C24 H24A 0.9500 . ?
C25 H25A 0.9500 . ?
S1' O1' 1.4868(16) . ?
S1' C1' 1.7762(18) . ?
S1' C5' 1.7824(17) . ?
C1' C2' 1.330(2) . ?
C1' C7' 1.502(2) . ?
C2' C3' 1.498(2) . ?
C2' H2'A 0.9500 . ?
C3' C4' 1.499(3) . ?
C3' C6' 1.539(2) . ?
C3' C19' 1.565(3) . ?
C4' C5' 1.334(2) . ?
C4' H4'A 0.9500 . ?
C5' C13' 1.487(3) . ?
C6' H6'A 0.9800 . ?
C6' H6'B 0.9800 . ?
C6' H6'C 0.9800 . ?
C7' C12' 1.380(3) . ?
C7' C8' 1.388(3) . ?
C8' C9' 1.387(3) . ?
C8' H8'A 0.9500 . ?
C9' C10' 1.371(4) . ?
C9' H9'A 0.9500 . ?
C10' C11' 1.366(4) . ?
C10' H10B 0.9500 . ?
C11' C12' 1.405(3) . ?
C11' H11B 0.9500 . ?
C12' H12B 0.9500 . ?
C13' C14' 1.384(3) . ?
C13' C18' 1.388(3) . ?
C14' C15' 1.387(3) . ?
C14' H14B 0.9500 . ?
C15' C16' 1.385(4) . ?
C15' H15B 0.9500 . ?
C16' C17' 1.372(3) . ?
C16' H16B 0.9500 . ?
C17' C18' 1.382(3) . ?
C17' H17B 0.9500 . ?
C18' H18B 0.9500 . ?
C19' C20' 1.501(3) . ?
C19' H19C 0.9900 . ?
C19' H19D 0.9900 . ?
C20' C21' 1.394(3) . ?
C20' C25' 1.394(3) . ?
C21' C22' 1.391(3) . ?
C21' H21B 0.9500 . ?
C22' C23' 1.377(4) . ?
C22' H22B 0.9500 . ?
C23' C24' 1.376(3) . ?
C23' H23B 0.9500 . ?
C24' C25' 1.389(3) . ?
C24' H24B 0.9500 . ?
C25' H25B 0.9500 . ?

loop_
_geom_torsion_atom_site_label_1
_geom_torsion_atom_site_label_2
_geom_torsion_atom_site_label_3
_geom_torsion_atom_site_label_4
_geom_torsion
_geom_torsion_site_symmetry_1
_geom_torsion_site_symmetry_2
_geom_torsion_site_symmetry_3
_geom_torsion_site_symmetry_4
_geom_torsion_publ_flag
O1 S1 C1 C2 -106.93(16) . . . . ?
C5 S1 C1 C2 3.06(16) . . . . ?
O1 S1 C1 C7 76.57(13) . . . . ?
C5 S1 C1 C7 -173.45(11) . . . . ?
C7 C1 C2 C3 174.70(15) . . . . ?
S1 C1 C2 C3 -1.4(3) . . . . ?
C1 C2 C3 C4 -0.2(3) . . . . ?
C1 C2 C3 C6 121.84(19) . . . . ?
C1 C2 C3 C19 -121.00(19) . . . . ?
C2 C3 C4 C5 -0.9(3) . . . . ?
C6 C3 C4 C5 -122.6(2) . . . . ?
C19 C3 C4 C5 119.8(2) . . . . ?
C3 C4 C5 C13 -177.06(16) . . . . ?
C3 C4 C5 S1 3.5(3) . . . . ?
O1 S1 C5 C4 108.06(16) . . . . ?
C1 S1 C5 C4 -3.97(17) . . . . ?
O1 S1 C5 C13 -71.45(14) . . . . ?
C1 S1 C5 C13 176.51(12) . . . . ?
C2 C1 C7 C12 131.35(18) . . . . ?
S1 C1 C7 C12 -52.10(18) . . . . ?
C2 C1 C7 C8 -49.7(2) . . . . ?
S1 C1 C7 C8 126.81(14) . . . . ?
C12 C7 C8 C9 -0.5(2) . . . . ?
C1 C7 C8 C9 -179.45(16) . . . . ?
C7 C8 C9 C10 0.3(3) . . . . ?
C8 C9 C10 C11 0.6(3) . . . . ?
C9 C10 C11 C12 -1.2(3) . . . . ?
C10 C11 C12 C7 1.0(3) . . . . ?
C8 C7 C12 C11 -0.1(2) . . . . ?
C1 C7 C12 C11 178.81(15) . . . . ?
C4 C5 C13 C18 -36.3(2) . . . . ?
S1 C5 C13 C18 143.19(14) . . . . ?
C4 C5 C13 C14 140.7(2) . . . . ?
S1 C5 C13 C14 -39.8(2) . . . . ?
C18 C13 C14 C15 2.3(3) . . . . ?
C5 C13 C14 C15 -174.7(2) . . . . ?
C13 C14 C15 C16 -0.4(4) . . . . ?
C14 C15 C16 C17 -1.5(4) . . . . ?
C15 C16 C17 C18 1.4(3) . . . . ?
C16 C17 C18 C13 0.6(3) . . . . ?
C14 C13 C18 C17 -2.5(3) . . . . ?
C5 C13 C18 C17 174.65(16) . . . . ?
C4 C3 C19 C20 -75.03(19) . . . . ?
C2 C3 C19 C20 48.8(2) . . . . ?
C6 C3 C19 C20 166.53(16) . . . . ?
C3 C19 C20 C25 -100.5(2) . . . . ?
C3 C19 C20 C21 75.9(2) . . . . ?
C25 C20 C21 C22 2.0(3) . . . . ?
C19 C20 C21 C22 -174.4(2) . . . . ?
C20 C21 C22 C23 -0.6(4) . . . . ?
C21 C22 C23 C24 -1.0(4) . . . . ?
C22 C23 C24 C25 1.1(4) . . . . ?
C21 C20 C25 C24 -2.0(3) . . . . ?
C19 C20 C25 C24 174.51(18) . . . . ?
C23 C24 C25 C20 0.4(3) . . . . ?
O1' S1' C1' C2' 116.48(17) . . . . ?
C5' S1' C1' C2' 4.20(19) . . . . ?
O1' S1' C1' C7' -67.98(15) . . . . ?
C5' S1' C1' C7' 179.73(13) . . . . ?
C7' C1' C2' C3' -173.26(17) . . . . ?
S1' C1' C2' C3' 1.6(3) . . . . ?
C1' C2' C3' C4' -7.8(3) . . . . ?
C1' C2' C3' C6' -130.0(2) . . . . ?
C1' C2' C3' C19' 112.9(2) . . . . ?
C2' C3' C4' C5' 7.8(3) . . . . ?
C6' C3' C4' C5' 130.1(2) . . . . ?
C19' C3' C4' C5' -112.6(2) . . . . ?
C3' C4' C5' C13' 177.81(17) . . . . ?
C3' C4' C5' S1' -1.6(3) . . . . ?
O1' S1' C5' C4' -116.97(17) . . . . ?
C1' S1' C5' C4' -4.19(18) . . . . ?
O1' S1' C5' C13' 63.57(15) . . . . ?
C1' S1' C5' C13' 176.34(13) . . . . ?
C2' C1' C7' C12' -97.5(2) . . . . ?
S1' C1' C7' C12' 86.97(19) . . . . ?
C2' C1' C7' C8' 84.7(3) . . . . ?
S1' C1' C7' C8' -90.90(19) . . . . ?
C12' C7' C8' C9' 0.3(3) . . . . ?
C1' C7' C8' C9' 178.2(2) . . . . ?
C7' C8' C9' C10' 0.0(4) . . . . ?
C8' C9' C10' C11' 0.5(4) . . . . ?
C9' C10' C11' C12' -1.4(4) . . . . ?
C8' C7' C12' C11' -1.1(3) . . . . ?
C1' C7' C12' C11' -178.94(18) . . . . ?
C10' C11' C12' C7' 1.7(3) . . . . ?
C4' C5' C13' C14' -139.6(2) . . . . ?
S1' C5' C13' C14' 39.8(2) . . . . ?
C4' C5' C13' C18' 40.7(3) . . . . ?
S1' C5' C13' C18' -139.89(15) . . . . ?
C18' C13' C14' C15' -0.2(3) . . . . ?
C5' C13' C14' C15' -179.9(2) . . . . ?
C13' C14' C15' C16' 0.8(4) . . . . ?
C14' C15' C16' C17' -1.3(4) . . . . ?
C15' C16' C17' C18' 1.3(3) . . . . ?
C16' C17' C18' C13' -0.7(3) . . . . ?
C14' C13' C18' C17' 0.2(3) . . . . ?
C5' C13' C18' C17' 179.90(17) . . . . ?
C2' C3' C19' C20' -49.2(2) . . . . ?
C4' C3' C19' C20' 74.3(2) . . . . ?
C6' C3' C19' C20' -167.37(17) . . . . ?
C3' C19' C20' C21' -75.6(2) . . . . ?
C3' C19' C20' C25' 101.8(2) . . . . ?
C25' C20' C21' C22' -1.5(3) . . . . ?
C19' C20' C21' C22' 175.98(18) . . . . ?
C20' C21' C22' C23' 2.2(3) . . . . ?
C21' C22' C23' C24' -1.1(3) . . . . ?
C22' C23' C24' C25' -0.5(3) . . . . ?
C23' C24' C25' C20' 1.1(3) . . . . ?
C21' C20' C25' C24' -0.1(3) . . . . ?
C19' C20' C25' C24' -177.69(18) . . . . ?
